data_9011876
loop_
_publ_author_name
'Kuznetsova, T. P.'
'Nevskii, N. N.'
'Ilyukhin, V. V.'
'Belov, N. V.'

_publ_section_title
;Refinement of the crystal structure of calcium chondrodite
 Ca5[SiO4]2(OH)2=Ca(OH)2*2Ca2SiO4 Locality: synthetic
;
_journal_name_full 'Soviet Physics Crystallography'
_journal_page_first 91
_journal_page_last 92
_journal_volume 25
_journal_year 1980
_chemical_compound_source Synthetic
_chemical_formula_sum 'Ca5 H2 O10 Si2'
_chemical_name_mineral Reinhardbraunsite
_space_group_IT_number 14
_symmetry_space_group_name_Hall '-P 2bc'
_symmetry_space_group_name_H-M 'P 1 1 21/b'
_cell_angle_alpha 90
_cell_angle_beta 90
_cell_angle_gamma 108.32
_cell_formula_units_Z 2
_cell_length_a 8.9207
_cell_length_b 11.4481
_cell_length_c 5.0759
_cell_volume 492.103
_database_code_amcsd 0015581
_exptl_crystal_density_diffrn 2.825
_cod_original_formula_sum 'Ca5 Si2 O10 H2'
_cod_database_code 9011876

loop_
_space_group_symop_operation_xyz
x,y,z
x,1/2+y,1/2-z
-x,1/2-y,1/2+z
-x,-y,-z

loop_
_atom_site_aniso_label
_atom_site_aniso_U_11
_atom_site_aniso_U_22
_atom_site_aniso_U_33
_atom_site_aniso_U_12
_atom_site_aniso_U_13
_atom_site_aniso_U_23
Ca1 0.00552 0.00670 0.00467 0.00051 -0.00311 -0.00157
Ca2 0.00552 0.00521 0.00718 0.00429 -0.00115 0.00148
Ca3 0.00549 0.00730 0.00710 0.00485 0.00268 0.00008
Si1 0.00389 0.00539 0.00277 0.00345 0.00017 0.00045
O1 0.00894 0.00694 0.00752 0.00681 -0.00063 -0.00042
O2 0.00603 0.00880 0.00919 0.00760 0.00000 0.00215
O3 0.00538 0.00682 0.01017 0.00149 0.00166 0.00089
O4 0.00865 0.00945 0.00590 0.00499 0.00052 0.00190
O-H5 0.01333 0.02286 0.04294 0.05852 0.08972 0.04555

loop_
_atom_site_label
_atom_site_fract_x
_atom_site_fract_y
_atom_site_fract_z
_atom_site_type_symbol
_atom_site_attached_hydrogens
Ca1 0.00000 0.00000 0.00000 Ca 0
Ca2 0.18750 0.33010 0.00040 Ca 0
Ca3 0.41850 0.11950 -0.01000 Ca 0
Si1 0.20060 0.14520 0.42590 Si 0
O1 0.20650 0.01560 0.29460 O 0
O2 0.04420 0.16990 0.29610 O 0
O3 0.35340 0.25240 0.29840 O 0
O4 0.19960 0.14640 0.74500 O 0
O-H5 0.40060 0.44220 0.74480 O 1

loop_
_cod_changelog_entry_id
_cod_changelog_entry_author
_cod_changelog_entry_date
_cod_changelog_entry_text
1
;cod-tools version 3.8.0
Id: cif_guess_AMCSD_atom_types 9574 2023-05-10 09:00:05Z saulius
;
2023-05-10T18:53:33+03:00
;Derived atom types and hydrogen counts
from atom names that follow the AMCSD naming convention
(Wat == water, O-H == hydroxyl).
;
2
;cod-tools version 3.10.1
Id: cif_fix_AMCSD_aniso_labels 10200 2024-08-01 14:09:44Z saulius
;
2024-08-02T12:21:44+03:00
;Changed the following '_atom_site_aniso_label' values:
'OH5' -> 'O-H5'
;

loop_
_cod_related_entry_id
_cod_related_entry_database
_cod_related_entry_code
1 AMCSD 0015581
